data_7124939
loop_
_publ_author_name
'Hua, Hui-Liang'
'Zhang, Bo-Sheng'
'He, Yu-Tao'
'Qiu, Yi-Feng'
'Hu, Jing-Yuan'
'Yang, Yu-Chen'
'Liang, Yong-Min'

_publ_section_title
;
 Copper-catalyzed difluoromethylation of propargylamide-substituted
 indoles: synthesis of mono- and bis-difluoromethylated indoloazepinone
 derivatives.
;
_journal_issue 68
_journal_name_full 'Chemical communications (Cambridge, England)'
_journal_page_first 10396
_journal_page_last 10399
_journal_paper_doi 10.1039/c6cc05745d
_journal_volume 52
_journal_year 2016
_chemical_formula_moiety 'C28 H25 Cl F4 N2 O5'
_chemical_formula_sum 'C28 H25 Cl F4 N2 O5'
_chemical_formula_weight 580.95
_space_group_crystal_system monoclinic
_space_group_IT_number 14
_space_group_name_Hall '-P 2ybc'
_space_group_name_H-M_alt 'P 1 21/c 1'
_atom_sites_solution_hydrogens geom
_atom_sites_solution_primary direct
_atom_sites_solution_secondary difmap
_audit_creation_date 2016-06-15
_audit_creation_method
;
Olex2 1.2
(compiled 2016.02.19 svn.r3266 for OlexSys, GUI svn.r5155)
;
_audit_update_record
;
2016-06-15 deposited with the CCDC.
2016-07-27 downloaded from the CCDC.
;
_cell_angle_alpha 90.00
_cell_angle_beta 97.992(8)
_cell_angle_gamma 90.00
_cell_formula_units_Z 8
_cell_length_a 12.8985(11)
_cell_length_b 14.8772(11)
_cell_length_c 27.961(3)
_cell_measurement_reflns_used 2240
_cell_measurement_temperature 293.26(10)
_cell_measurement_theta_max 27.4660
_cell_measurement_theta_min 3.5840
_cell_volume 5313.4(8)
_computing_cell_refinement
;
CrysAlisPro, Agilent Technologies,
Version 1.171.37.33 (release 27-03-2014 CrysAlis171 .NET)
(compiled Mar 27 2014,17:12:48)
;
_computing_data_collection
;
CrysAlisPro, Agilent Technologies,
Version 1.171.37.33 (release 27-03-2014 CrysAlis171 .NET)
(compiled Mar 27 2014,17:12:48)
;
_computing_data_reduction
;
CrysAlisPro, Agilent Technologies,
Version 1.171.37.33 (release 27-03-2014 CrysAlis171 .NET)
(compiled Mar 27 2014,17:12:48)
;
_computing_molecular_graphics 'Olex2 (Dolomanov et al., 2009)'
_computing_publication_material 'Olex2 (Dolomanov et al., 2009)'
_computing_structure_refinement 'ShelXL (Sheldrick, 2015)'
_computing_structure_solution 'ShelXS (Sheldrick, 2008)'
_diffrn_ambient_environment air
_diffrn_ambient_temperature 293.26(10)
_diffrn_detector 'CCD plate'
_diffrn_detector_area_resol_mean 16.0733
_diffrn_detector_type Eos
_diffrn_measured_fraction_theta_full 0.997
_diffrn_measured_fraction_theta_max 0.998
_diffrn_measurement_details
;
#__ type_ start__ end____ width___ exp.time_
  1 omega  -74.00    1.60   1.0500   10.0000
omega____ theta____ kappa____ phi______ frames
    -      -19.1930  -77.0000 -150.0000 72

#__ type_ start__ end____ width___ exp.time_
  2 omega  -44.00   82.00   1.0500   10.0000
omega____ theta____ kappa____ phi______ frames
    -       22.7086   19.0000 -180.0000 120

#__ type_ start__ end____ width___ exp.time_
  3 omega   49.00   93.10   1.0500   10.0000
omega____ theta____ kappa____ phi______ frames
    -       22.7086  178.0000   30.0000 42
;
_diffrn_measurement_device 'four-circle diffractometer'
_diffrn_measurement_device_type 'SuperNova, Dual, Cu at zero, Eos'
_diffrn_measurement_method '\w scans'
_diffrn_orient_matrix_UB_11 0.0221531000
_diffrn_orient_matrix_UB_12 -0.0271696000
_diffrn_orient_matrix_UB_13 -0.0168207000
_diffrn_orient_matrix_UB_21 0.0137264000
_diffrn_orient_matrix_UB_22 -0.0327953000
_diffrn_orient_matrix_UB_23 0.0181748000
_diffrn_orient_matrix_UB_31 -0.0490473000
_diffrn_orient_matrix_UB_32 -0.0214401000
_diffrn_orient_matrix_UB_33 -0.0065093000
_diffrn_radiation_monochromator mirror
_diffrn_radiation_probe x-ray
_diffrn_radiation_type MoK\a
_diffrn_radiation_wavelength 0.71073
_diffrn_reflns_av_R_equivalents 0.0715
_diffrn_reflns_av_unetI/netI 0.1213
_diffrn_reflns_limit_h_max 15
_diffrn_reflns_limit_h_min -13
_diffrn_reflns_limit_k_max 18
_diffrn_reflns_limit_k_min -16
_diffrn_reflns_limit_l_max 25
_diffrn_reflns_limit_l_min -34
_diffrn_reflns_number 20818
_diffrn_reflns_theta_full 25.50
_diffrn_reflns_theta_max 26.02
_diffrn_reflns_theta_min 3.30
_diffrn_source 'SuperNova (Mo) X-ray Source'
_exptl_absorpt_coefficient_mu 0.214
_exptl_absorpt_correction_T_max 1.00000
_exptl_absorpt_correction_T_min 0.46976
_exptl_absorpt_correction_type multi-scan
_exptl_absorpt_process_details
;
CrysAlisPro, Agilent Technologies,
Version 1.171.37.33 (release 27-03-2014 CrysAlis171 .NET)
(compiled Mar 27 2014,17:12:48)
Empirical absorption correction using spherical harmonics,
 implemented in SCALE3 ABSPACK scaling algorithm.
;
_exptl_crystal_colour 'clear light yellow'
_exptl_crystal_colour_lustre clear
_exptl_crystal_colour_modifier light
_exptl_crystal_colour_primary yellow
_exptl_crystal_density_diffrn 1.452
_exptl_crystal_density_method 'not measured'
_exptl_crystal_description block
_exptl_crystal_F_000 2400
_exptl_crystal_size_max 0.24
_exptl_crystal_size_mid 0.17
_exptl_crystal_size_min 0.14
_refine_diff_density_max 0.506
_refine_diff_density_min -0.319
_refine_diff_density_rms 0.083
_refine_ls_extinction_method none
_refine_ls_goodness_of_fit_ref 1.041
_refine_ls_hydrogen_treatment constr
_refine_ls_matrix_type full
_refine_ls_number_parameters 729
_refine_ls_number_reflns 10440
_refine_ls_number_restraints 0
_refine_ls_restrained_S_all 1.041
_refine_ls_R_factor_all 0.1698
_refine_ls_R_factor_gt 0.0888
_refine_ls_shift/su_max 0.001
_refine_ls_shift/su_mean 0.000
_refine_ls_structure_factor_coef Fsqd
_refine_ls_weighting_details 'calc w=1/[\s^2^(Fo^2^)+(0.0987P)^2^+0.0000P] where P=(Fo^2^+2Fc^2^)/3'
_refine_ls_weighting_scheme calc
_refine_ls_wR_factor_gt 0.2027
_refine_ls_wR_factor_ref 0.2627
_reflns_number_gt 5031
_reflns_number_total 10440
_reflns_threshold_expression >2sigma(I)
_cod_data_source_file c6cc05745d2.cif
_cod_data_source_block huahl_0615
_cod_original_cell_volume 5313.5(8)
_cod_database_code 7124939
_reflns_odcompleteness_completeness 99.70
_reflns_odcompleteness_iscentric 1
_reflns_odcompleteness_theta 26.32
_olex2_refinement_description
;
1. Fixed Uiso
 At 1.2 times of:
  All C(H) groups, All C(H,H) groups
 At 1.5 times of:
  All C(H,H,H) groups
2.a Secondary CH2 refined with riding coordinates:
 C9(H9A,H9B), C16(H16A,H16B), C27(H27A,H27B), C39(H39A,H39B), C43(H43A,H43B),
 C54(H54A,H54B)
2.b Aromatic/amide H refined with riding coordinates:
 C0AA(H0AA), C2(H2), C4(H4), C5(H5), C21(H21), C22(H22), C24(H24), C29(H29),
 C30(H30), C32(H32), C33(H33), C48(H48), C49(H49), C51(H51)
2.c Idealised Me refined as rotating group:
 C13(H13A,H13B,H13C), C17(H17A,H17B,H17C), C18(H18A,H18B,H18C), C28(H28A,H28B,
 H28C), C44(H44A,H44B,H44C), C45(H45A,H45B,H45C), C55(H55A,H55B,H55C), C59(H59A,
 H59B,H59C)
;
_olex2_date_sample_data_collection 2016-06-15
_olex2_submission_special_instructions 'No special instructions were received'

loop_
_space_group_symop_id
_space_group_symop_operation_xyz
1 'x, y, z'
2 '-x, y+1/2, -z+1/2'
3 '-x, -y, -z'
4 'x, -y-1/2, z-1/2'

loop_
_atom_site_label
_atom_site_type_symbol
_atom_site_fract_x
_atom_site_fract_y
_atom_site_fract_z
_atom_site_U_iso_or_equiv
_atom_site_adp_type
_atom_site_occupancy
_atom_site_calc_flag
_atom_site_refinement_flags_posn
Cl1 Cl 0.88564(13) 0.78642(11) 0.18180(6) 0.0702(5) Uani 1 d .
F1 F 1.0124(2) 1.1042(2) 0.35010(10) 0.0539(8) Uani 1 d .
F2 F 0.8922(3) 1.2025(2) 0.35919(13) 0.0737(10) Uani 1 d .
F3 F 0.5985(2) 0.55836(18) 0.47972(12) 0.0591(9) Uani 1 d .
F4 F 0.5340(2) 0.6267(2) 0.53802(12) 0.0613(9) Uani 1 d .
O1 O 0.7665(3) 1.1173(3) 0.28025(15) 0.0651(12) Uani 1 d .
O2 O 0.9321(3) 1.1152(2) 0.26356(13) 0.0494(9) Uani 1 d .
O3 O 0.5728(3) 1.0712(2) 0.43776(13) 0.0449(9) Uani 1 d .
O4 O 0.4231(3) 0.5669(2) 0.42481(14) 0.0535(10) Uani 1 d .
O5 O 0.3500(3) 0.6442(2) 0.48068(16) 0.0598(11) Uani 1 d .
N1 N 0.7609(3) 0.8272(2) 0.40200(14) 0.0354(9) Uani 1 d .
N2 N 0.7377(3) 1.1151(3) 0.43024(15) 0.0414(10) Uani 1 d .
C0AA C 0.7561(4) 0.8900(3) 0.28956(19) 0.0420(12) Uani 1 d .
H0AA H 0.6891 0.8951 0.2980 0.050 Uiso 1 calc R
C2 C 0.7694(4) 0.8478(4) 0.24754(19) 0.0469(14) Uani 1 d .
H2 H 0.7120 0.8250 0.2273 0.056 Uiso 1 calc R
C3 C 0.8689(4) 0.8395(3) 0.23537(19) 0.0466(14) Uani 1 d .
C4 C 0.9551(4) 0.8716(3) 0.2648(2) 0.0483(14) Uani 1 d .
H4 H 1.0219 0.8646 0.2564 0.058 Uiso 1 calc R
C5 C 0.9402(4) 0.9150(3) 0.30746(19) 0.0410(12) Uani 1 d .
H5 H 0.9977 0.9371 0.3278 0.049 Uiso 1 calc R
C6 C 0.8405(4) 0.9256(3) 0.32008(18) 0.0381(12) Uani 1 d .
C7 C 0.8251(4) 0.9686(3) 0.36644(17) 0.0370(11) Uani 1 d .
C8 C 0.8589(4) 1.0538(3) 0.37883(18) 0.0395(12) Uani 1 d .
C9 C 0.8456(4) 1.0896(3) 0.42785(18) 0.0409(12) Uani 1 d .
H9A H 0.8669 1.0440 0.4520 0.049 Uiso 1 calc R
H9B H 0.8906 1.1415 0.4351 0.049 Uiso 1 calc R
C10 C 0.6640(4) 1.0518(3) 0.43240(17) 0.0333(11) Uani 1 d .
C11 C 0.6949(3) 0.9572(3) 0.42755(16) 0.0321(11) Uani 1 d .
C12 C 0.7648(3) 0.9213(3) 0.39948(17) 0.0339(11) Uani 1 d .
C13 C 0.7101(5) 1.2103(3) 0.4317(2) 0.0652(18) Uani 1 d .
H13A H 0.6424 1.2198 0.4134 0.098 Uiso 1 calc GR
H13B H 0.7613 1.2455 0.4182 0.098 Uiso 1 calc GR
H13C H 0.7086 1.2282 0.4646 0.098 Uiso 1 calc GR
C14 C 0.9070(4) 1.1143(3) 0.3457(2) 0.0443(13) Uani 1 d .
C15 C 0.8583(4) 1.1139(3) 0.2918(2) 0.0442(13) Uani 1 d .
C16 C 0.8951(5) 1.1180(4) 0.2120(2) 0.0684(18) Uani 1 d .
H16A H 0.8481 1.1685 0.2047 0.082 Uiso 1 calc R
H16B H 0.8573 1.0633 0.2021 0.082 Uiso 1 calc R
C17 C 0.9855(6) 1.1272(5) 0.1862(2) 0.078(2) Uani 1 d .
H17A H 0.9621 1.1306 0.1521 0.116 Uiso 1 calc GR
H17B H 1.0306 1.0760 0.1928 0.116 Uiso 1 calc GR
H17C H 1.0232 1.1809 0.1966 0.116 Uiso 1 calc GR
C18 C 0.8334(4) 0.7642(3) 0.38529(19) 0.0471(13) Uani 1 d .
H18A H 0.8040 0.7408 0.3544 0.071 Uiso 1 calc GR
H18B H 0.8463 0.7157 0.4080 0.071 Uiso 1 calc GR
H18C H 0.8981 0.7943 0.3824 0.071 Uiso 1 calc GR
C19 C 0.6875(3) 0.8047(3) 0.43143(17) 0.0337(11) Uani 1 d .
C20 C 0.6450(3) 0.8832(3) 0.44846(17) 0.0320(11) Uani 1 d .
C21 C 0.5723(4) 0.8783(3) 0.48002(18) 0.0386(12) Uani 1 d .
H21 H 0.5456 0.9302 0.4923 0.046 Uiso 1 calc R
C22 C 0.5402(4) 0.7948(3) 0.49296(18) 0.0388(12) Uani 1 d .
H22 H 0.4908 0.7905 0.5141 0.047 Uiso 1 calc R
C23 C 0.5803(4) 0.7162(3) 0.47512(18) 0.0365(12) Uani 1 d .
C24 C 0.6546(3) 0.7192(3) 0.44420(18) 0.0371(12) Uani 1 d .
H24 H 0.6817 0.6670 0.4324 0.045 Uiso 1 calc R
C25 C 0.5369(4) 0.6289(3) 0.4887(2) 0.0472(14) Uani 1 d .
C26 C 0.4252(4) 0.6142(3) 0.4659(2) 0.0437(13) Uani 1 d .
C27 C 0.3178(4) 0.5441(4) 0.4004(2) 0.0566(16) Uani 1 d .
H27A H 0.2811 0.5979 0.3880 0.068 Uiso 1 calc R
H27B H 0.2774 0.5151 0.4228 0.068 Uiso 1 calc R
C28 C 0.3328(5) 0.4819(4) 0.3602(2) 0.080(2) Uani 1 d .
H28A H 0.3677 0.5132 0.3369 0.121 Uiso 1 calc GR
H28B H 0.2658 0.4611 0.3449 0.121 Uiso 1 calc GR
H28C H 0.3745 0.4316 0.3727 0.121 Uiso 1 calc GR
Cl2 Cl 0.42732(15) 0.15070(13) 0.18582(6) 0.0843(6) Uani 1 d .
F5 F 0.3672(3) -0.2453(2) 0.36766(12) 0.0718(10) Uani 1 d .
F6 F 0.4907(2) -0.1549(2) 0.35371(11) 0.0578(9) Uani 1 d .
F7 F 0.1790(2) 0.4398(2) 0.48642(13) 0.0663(10) Uani 1 d .
F8 F 0.0365(3) 0.3970(2) 0.51444(12) 0.0642(9) Uani 1 d .
O6 O 0.2374(3) -0.1613(3) 0.29036(15) 0.0617(11) Uani 1 d .
O7 O 0.3982(3) -0.1605(2) 0.26849(13) 0.0517(10) Uani 1 d .
O8 O 0.0519(3) -0.0601(2) 0.43844(13) 0.0480(9) Uani 1 d .
O9 O 0.0651(3) 0.4753(3) 0.40324(17) 0.0776(13) Uani 1 d .
O10 O -0.0711(3) 0.3995(3) 0.42712(17) 0.0753(14) Uani 1 d .
N3 N 0.2876(3) 0.1472(3) 0.40333(15) 0.0373(10) Uani 1 d .
N4 N 0.2045(3) -0.1309(3) 0.43227(15) 0.0398(10) Uani 1 d .
C29 C 0.4568(4) 0.0369(3) 0.3162(2) 0.0452(13) Uani 1 d .
H29 H 0.5107 0.0154 0.3388 0.054 Uiso 1 calc R
C30 C 0.4795(4) 0.0738(4) 0.2730(2) 0.0482(14) Uani 1 d .
H30 H 0.5483 0.0771 0.2667 0.058 Uiso 1 calc R
C31 C 0.3997(5) 0.1050(3) 0.2402(2) 0.0512(14) Uani 1 d .
C32 C 0.2974(5) 0.1023(4) 0.2490(2) 0.0544(15) Uani 1 d .
H32 H 0.2442 0.1253 0.2265 0.065 Uiso 1 calc R
C33 C 0.2742(4) 0.0650(3) 0.29183(19) 0.0447(13) Uani 1 d .
H33 H 0.2052 0.0622 0.2979 0.054 Uiso 1 calc R
C34 C 0.3543(4) 0.0321(3) 0.32546(18) 0.0387(12) Uani 1 d .
C35 C 0.3282(3) -0.0048(3) 0.37238(17) 0.0377(12) Uani 1 d .
C36 C 0.2761(3) 0.0532(3) 0.40347(17) 0.0358(11) Uani 1 d .
C37 C 0.1989(3) 0.0315(3) 0.43151(17) 0.0358(11) Uani 1 d .
C38 C 0.1456(4) -0.0567(3) 0.43464(18) 0.0417(12) Uani 1 d .
C39 C 0.3168(4) -0.1242(3) 0.43272(18) 0.0396(12) Uani 1 d .
H39A H 0.3483 -0.1826 0.4402 0.047 Uiso 1 calc R
H39B H 0.3453 -0.0827 0.4580 0.047 Uiso 1 calc R
C40 C 0.3452(4) -0.0924(3) 0.38547(18) 0.0386(12) Uani 1 d .
C41 C 0.3840(4) -0.1601(3) 0.35198(19) 0.0431(13) Uani 1 d .
C42 C 0.3303(4) -0.1594(3) 0.2995(2) 0.0435(13) Uani 1 d .
C43 C 0.3549(5) -0.1626(4) 0.2176(2) 0.0648(17) Uani 1 d .
H43A H 0.3109 -0.1104 0.2094 0.078 Uiso 1 calc R
H43B H 0.3129 -0.2162 0.2104 0.078 Uiso 1 calc R
C44 C 0.4456(6) -0.1623(6) 0.1895(3) 0.095(2) Uani 1 d .
H44A H 0.4202 -0.1620 0.1556 0.142 Uiso 1 calc GR
H44B H 0.4874 -0.2151 0.1974 0.142 Uiso 1 calc GR
H44C H 0.4875 -0.1098 0.1977 0.142 Uiso 1 calc GR
C45 C 0.1542(4) -0.2180(3) 0.4249(2) 0.0580(16) Uani 1 d .
H45A H 0.1784 -0.2476 0.3980 0.087 Uiso 1 calc GR
H45B H 0.0797 -0.2100 0.4183 0.087 Uiso 1 calc GR
H45C H 0.1711 -0.2539 0.4534 0.087 Uiso 1 calc GR
C46 C 0.2180(3) 0.1832(3) 0.43146(17) 0.0362(11) Uani 1 d .
C47 C 0.1617(3) 0.1131(3) 0.44978(17) 0.0345(11) Uani 1 d .
C48 C 0.0873(4) 0.1330(4) 0.47976(19) 0.0436(13) Uani 1 d .
H48 H 0.0517 0.0876 0.4935 0.052 Uiso 1 calc R
C49 C 0.0676(4) 0.2234(3) 0.48860(19) 0.0432(13) Uani 1 d .
H49 H 0.0175 0.2381 0.5082 0.052 Uiso 1 calc R
C50 C 0.1205(4) 0.2913(3) 0.46896(18) 0.0402(12) Uani 1 d .
C51 C 0.1992(4) 0.2736(3) 0.44058(18) 0.0393(12) Uani 1 d .
H51 H 0.2370 0.3195 0.4284 0.047 Uiso 1 calc R
C52 C 0.0913(4) 0.3870(4) 0.4758(2) 0.0482(14) Uani 1 d .
C53 C 0.0265(5) 0.4265(4) 0.4311(2) 0.0549(15) Uani 1 d .
C54 C -0.1406(5) 0.4285(6) 0.3834(3) 0.101(3) Uani 1 d .
H54A H -0.1005 0.4626 0.3627 0.122 Uiso 1 calc R
H54B H -0.1692 0.3761 0.3656 0.122 Uiso 1 calc R
C55 C -0.2217(9) 0.4813(7) 0.3956(4) 0.203(7) Uani 1 d .
H55A H -0.2580 0.5089 0.3671 0.304 Uiso 1 calc GR
H55B H -0.1937 0.5271 0.4180 0.304 Uiso 1 calc GR
H55C H -0.2695 0.4443 0.4103 0.304 Uiso 1 calc GR
C59 C 0.3689(4) 0.1990(3) 0.38495(18) 0.0408(12) Uani 1 d .
H59A H 0.3481 0.2117 0.3513 0.061 Uiso 1 calc GR
H59B H 0.4330 0.1652 0.3889 0.061 Uiso 1 calc GR
H59C H 0.3795 0.2545 0.4025 0.061 Uiso 1 calc GR

loop_
_atom_site_aniso_label
_atom_site_aniso_U_11
_atom_site_aniso_U_22
_atom_site_aniso_U_33
_atom_site_aniso_U_23
_atom_site_aniso_U_13
_atom_site_aniso_U_12
Cl1 0.0929(12) 0.0638(11) 0.0556(10) -0.0133(8) 0.0160(8) 0.0167(8)
F1 0.0525(19) 0.063(2) 0.0468(19) 0.0050(16) 0.0093(14) -0.0218(15)
F2 0.120(3) 0.0302(18) 0.079(3) -0.0053(17) 0.044(2) -0.0123(18)
F3 0.0526(19) 0.0291(17) 0.093(3) 0.0064(17) 0.0018(16) 0.0034(14)
F4 0.086(2) 0.0388(18) 0.057(2) 0.0116(16) 0.0015(17) -0.0158(16)
O1 0.052(3) 0.064(3) 0.079(3) 0.027(2) 0.009(2) 0.004(2)
O2 0.056(2) 0.047(2) 0.046(2) 0.0035(18) 0.0105(18) -0.0076(17)
O3 0.045(2) 0.0287(19) 0.063(3) 0.0034(17) 0.0130(17) 0.0053(15)
O4 0.059(2) 0.034(2) 0.064(3) -0.002(2) -0.0017(18) -0.0065(17)
O5 0.051(2) 0.040(2) 0.090(3) -0.005(2) 0.014(2) -0.0007(18)
N1 0.043(2) 0.023(2) 0.042(2) -0.0034(18) 0.0132(18) 0.0038(17)
N2 0.049(3) 0.027(2) 0.050(3) -0.007(2) 0.0127(19) -0.0075(18)
C0AA 0.043(3) 0.036(3) 0.046(3) 0.000(3) 0.004(2) 0.003(2)
C2 0.054(3) 0.045(3) 0.039(3) -0.001(3) -0.003(2) 0.010(3)
C3 0.060(4) 0.031(3) 0.049(3) -0.003(2) 0.010(3) 0.010(2)
C4 0.058(4) 0.035(3) 0.056(4) 0.009(3) 0.023(3) 0.011(2)
C5 0.047(3) 0.032(3) 0.044(3) 0.002(2) 0.009(2) -0.001(2)
C6 0.053(3) 0.024(3) 0.038(3) 0.004(2) 0.008(2) 0.002(2)
C7 0.042(3) 0.033(3) 0.037(3) 0.003(2) 0.010(2) 0.003(2)
C8 0.043(3) 0.035(3) 0.043(3) -0.001(2) 0.014(2) -0.007(2)
C9 0.050(3) 0.032(3) 0.040(3) 0.000(2) 0.005(2) -0.011(2)
C10 0.037(3) 0.025(3) 0.039(3) -0.001(2) 0.007(2) -0.001(2)
C11 0.031(3) 0.028(3) 0.039(3) -0.002(2) 0.007(2) -0.0022(19)
C12 0.039(3) 0.027(3) 0.035(3) 0.004(2) 0.003(2) 0.002(2)
C13 0.087(5) 0.024(3) 0.091(5) -0.009(3) 0.035(4) -0.005(3)
C14 0.051(3) 0.031(3) 0.054(4) -0.007(3) 0.019(3) -0.009(2)
C15 0.042(3) 0.027(3) 0.064(4) 0.011(3) 0.007(3) -0.002(2)
C16 0.081(5) 0.065(4) 0.057(4) 0.007(3) 0.002(3) -0.015(3)
C17 0.110(6) 0.069(5) 0.056(4) -0.002(4) 0.021(4) -0.005(4)
C18 0.060(4) 0.033(3) 0.049(3) -0.002(3) 0.009(2) 0.008(2)
C19 0.039(3) 0.022(3) 0.040(3) 0.003(2) 0.003(2) 0.004(2)
C20 0.031(3) 0.022(2) 0.043(3) 0.001(2) 0.003(2) -0.0032(19)
C21 0.041(3) 0.027(3) 0.047(3) 0.005(2) 0.001(2) -0.003(2)
C22 0.038(3) 0.032(3) 0.046(3) 0.007(2) 0.005(2) 0.002(2)
C23 0.041(3) 0.019(2) 0.047(3) 0.007(2) 0.001(2) -0.005(2)
C24 0.038(3) 0.024(3) 0.047(3) 0.004(2) -0.003(2) 0.005(2)
C25 0.054(3) 0.028(3) 0.057(4) 0.007(3) -0.004(3) 0.005(2)
C26 0.050(3) 0.021(3) 0.061(4) 0.002(3) 0.011(3) -0.002(2)
C27 0.056(4) 0.035(3) 0.075(4) -0.002(3) -0.004(3) -0.002(3)
C28 0.110(6) 0.049(4) 0.076(5) -0.010(4) -0.008(4) -0.002(4)
Cl2 0.1093(14) 0.0872(14) 0.0592(11) 0.0228(9) 0.0215(9) -0.0232(10)
F5 0.123(3) 0.0279(17) 0.068(2) 0.0052(16) 0.024(2) 0.0105(17)
F6 0.0494(19) 0.065(2) 0.057(2) -0.0084(16) 0.0017(14) 0.0183(15)
F7 0.061(2) 0.0425(19) 0.093(3) -0.0152(18) 0.0034(17) -0.0011(15)
F8 0.078(2) 0.055(2) 0.061(2) -0.0081(17) 0.0152(17) 0.0209(17)
O6 0.050(3) 0.058(3) 0.075(3) -0.011(2) 0.004(2) -0.006(2)
O7 0.055(2) 0.050(2) 0.049(2) -0.0009(18) 0.0043(18) -0.0013(18)
O8 0.036(2) 0.042(2) 0.068(3) 0.0085(19) 0.0145(16) 0.0006(16)
O9 0.085(3) 0.061(3) 0.087(4) 0.018(3) 0.015(2) 0.006(2)
O10 0.049(3) 0.081(3) 0.091(4) 0.023(3) -0.007(2) -0.002(2)
N3 0.040(2) 0.025(2) 0.048(3) 0.0006(19) 0.0116(19) 0.0031(17)
N4 0.037(2) 0.031(2) 0.052(3) 0.010(2) 0.0083(18) 0.0015(18)
C29 0.042(3) 0.036(3) 0.059(4) -0.002(3) 0.008(2) 0.000(2)
C30 0.048(3) 0.044(3) 0.056(4) -0.008(3) 0.018(3) -0.008(3)
C31 0.069(4) 0.036(3) 0.052(4) 0.002(3) 0.019(3) -0.014(3)
C32 0.071(4) 0.039(3) 0.050(4) 0.004(3) -0.002(3) -0.003(3)
C33 0.055(3) 0.032(3) 0.048(3) 0.007(3) 0.009(2) -0.009(2)
C34 0.048(3) 0.026(3) 0.044(3) -0.004(2) 0.011(2) -0.002(2)
C35 0.038(3) 0.031(3) 0.044(3) -0.005(2) 0.007(2) 0.002(2)
C36 0.039(3) 0.030(3) 0.038(3) 0.003(2) 0.007(2) 0.003(2)
C37 0.039(3) 0.028(3) 0.040(3) -0.005(2) 0.004(2) 0.005(2)
C38 0.047(3) 0.037(3) 0.040(3) 0.008(2) 0.005(2) 0.002(2)
C39 0.040(3) 0.033(3) 0.046(3) 0.008(2) 0.004(2) 0.010(2)
C40 0.044(3) 0.028(3) 0.046(3) 0.001(2) 0.011(2) 0.000(2)
C41 0.052(3) 0.026(3) 0.051(3) 0.007(2) 0.007(2) 0.010(2)
C42 0.049(3) 0.020(3) 0.063(4) -0.005(2) 0.015(3) -0.005(2)
C43 0.089(5) 0.054(4) 0.046(4) -0.004(3) -0.008(3) -0.011(3)
C44 0.116(7) 0.105(7) 0.069(5) -0.001(5) 0.032(4) -0.005(5)
C45 0.057(4) 0.030(3) 0.088(5) 0.007(3) 0.015(3) -0.007(3)
C46 0.038(3) 0.034(3) 0.036(3) 0.000(2) 0.001(2) 0.006(2)
C47 0.035(3) 0.032(3) 0.037(3) 0.000(2) 0.005(2) -0.001(2)
C48 0.036(3) 0.045(3) 0.050(3) 0.006(3) 0.005(2) 0.007(2)
C49 0.036(3) 0.042(3) 0.050(3) 0.000(3) 0.000(2) 0.000(2)
C50 0.040(3) 0.039(3) 0.042(3) -0.006(2) 0.002(2) 0.007(2)
C51 0.040(3) 0.033(3) 0.043(3) -0.004(2) -0.001(2) -0.004(2)
C52 0.046(3) 0.045(3) 0.054(4) -0.006(3) 0.008(3) -0.007(3)
C53 0.063(4) 0.033(3) 0.070(4) -0.002(3) 0.015(3) 0.006(3)
C54 0.072(5) 0.127(7) 0.096(6) 0.033(5) -0.021(4) 0.001(5)
C55 0.224(12) 0.189(12) 0.158(10) -0.105(9) -0.107(9) 0.153(10)
C59 0.046(3) 0.029(3) 0.049(3) 0.003(2) 0.013(2) -0.010(2)

loop_
_atom_type_symbol
_atom_type_description
_atom_type_scat_dispersion_real
_atom_type_scat_dispersion_imag
_atom_type_scat_source
C C 0.0033 0.0016 'International Tables Vol C Tables 4.2.6.8 and 6.1.1.4'
H H 0.0000 0.0000 'International Tables Vol C Tables 4.2.6.8 and 6.1.1.4'
Cl Cl 0.1484 0.1585 'International Tables Vol C Tables 4.2.6.8 and 6.1.1.4'
F F 0.0171 0.0103 'International Tables Vol C Tables 4.2.6.8 and 6.1.1.4'
N N 0.0061 0.0033 'International Tables Vol C Tables 4.2.6.8 and 6.1.1.4'
O O 0.0106 0.0060 'International Tables Vol C Tables 4.2.6.8 and 6.1.1.4'

loop_
_geom_angle_atom_site_label_1
_geom_angle_atom_site_label_2
_geom_angle_atom_site_label_3
_geom_angle
C15 O2 C16 115.5(4)
C26 O4 C27 115.0(4)
C12 N1 C18 126.9(4)
C19 N1 C12 107.8(4)
C19 N1 C18 124.3(4)
C9 N2 C13 119.5(4)
C10 N2 C9 120.4(4)
C10 N2 C13 120.1(4)
C2 C0AA H0AA 119.3
C2 C0AA C6 121.5(5)
C6 C0AA H0AA 119.3
C0AA C2 H2 120.4
C0AA C2 C3 119.2(5)
C3 C2 H2 120.4
C2 C3 Cl1 119.1(4)
C4 C3 Cl1 119.2(4)
C4 C3 C2 121.7(5)
C3 C4 H4 120.7
C3 C4 C5 118.5(5)
C5 C4 H4 120.7
C4 C5 H5 119.6
C6 C5 C4 120.9(5)
C6 C5 H5 119.6
C0AA C6 C7 120.8(5)
C5 C6 C0AA 118.3(5)
C5 C6 C7 120.8(4)
C8 C7 C6 123.0(4)
C8 C7 C12 117.6(4)
C12 C7 C6 119.3(4)
C7 C8 C9 119.1(4)
C7 C8 C14 123.2(5)
C14 C8 C9 117.7(4)
N2 C9 C8 111.5(4)
N2 C9 H9A 109.3
N2 C9 H9B 109.3
C8 C9 H9A 109.3
C8 C9 H9B 109.3
H9A C9 H9B 108.0
O3 C10 N2 122.0(4)
O3 C10 C11 120.4(4)
N2 C10 C11 117.6(4)
C12 C11 C10 128.9(4)
C12 C11 C20 107.4(4)
C20 C11 C10 123.4(4)
N1 C12 C7 122.5(4)
C11 C12 N1 109.0(4)
C11 C12 C7 128.0(4)
N2 C13 H13A 109.5
N2 C13 H13B 109.5
N2 C13 H13C 109.5
H13A C13 H13B 109.5
H13A C13 H13C 109.5
H13B C13 H13C 109.5
F1 C14 F2 104.7(4)
F1 C14 C8 112.0(4)
F1 C14 C15 110.7(4)
F2 C14 C8 108.5(4)
F2 C14 C15 102.5(4)
C8 C14 C15 117.1(4)
O1 C15 O2 127.8(5)
O1 C15 C14 121.3(5)
O2 C15 C14 110.7(4)
O2 C16 H16A 110.0
O2 C16 H16B 110.0
O2 C16 C17 108.6(5)
H16A C16 H16B 108.3
C17 C16 H16A 110.0
C17 C16 H16B 110.0
C16 C17 H17A 109.5
C16 C17 H17B 109.5
C16 C17 H17C 109.5
H17A C17 H17B 109.5
H17A C17 H17C 109.5
H17B C17 H17C 109.5
N1 C18 H18A 109.5
N1 C18 H18B 109.5
N1 C18 H18C 109.5
H18A C18 H18B 109.5
H18A C18 H18C 109.5
H18B C18 H18C 109.5
N1 C19 C20 109.5(4)
N1 C19 C24 129.0(4)
C20 C19 C24 121.5(4)
C19 C20 C11 106.3(4)
C21 C20 C11 133.2(4)
C21 C20 C19 120.5(4)
C20 C21 H21 120.8
C22 C21 C20 118.3(5)
C22 C21 H21 120.8
C21 C22 H22 119.3
C21 C22 C23 121.5(5)
C23 C22 H22 119.3
C22 C23 C25 118.0(5)
C24 C23 C22 121.4(4)
C24 C23 C25 120.6(5)
C19 C24 H24 121.6
C23 C24 C19 116.7(4)
C23 C24 H24 121.6
F3 C25 F4 105.2(4)
F3 C25 C23 112.1(4)
F3 C25 C26 111.0(4)
F4 C25 C23 109.8(4)
F4 C25 C26 105.2(4)
C23 C25 C26 113.0(4)
O4 C26 C25 109.9(5)
O5 C26 O4 124.9(5)
O5 C26 C25 125.0(5)
O4 C27 H27A 110.4
O4 C27 H27B 110.4
O4 C27 C28 106.5(5)
H27A C27 H27B 108.6
C28 C27 H27A 110.4
C28 C27 H27B 110.4
C27 C28 H28A 109.5
C27 C28 H28B 109.5
C27 C28 H28C 109.5
H28A C28 H28B 109.5
H28A C28 H28C 109.5
H28B C28 H28C 109.5
C42 O7 C43 116.4(5)
C53 O10 C54 116.5(5)
C36 N3 C59 127.6(4)
C46 N3 C36 107.8(4)
C46 N3 C59 123.7(4)
C38 N4 C39 120.8(4)
C38 N4 C45 119.7(4)
C39 N4 C45 119.3(4)
C30 C29 H29 119.9
C34 C29 H29 119.9
C34 C29 C30 120.3(5)
C29 C30 H30 120.4
C31 C30 C29 119.2(5)
C31 C30 H30 120.4
C30 C31 Cl2 119.5(5)
C30 C31 C32 121.6(5)
C32 C31 Cl2 118.9(4)
C31 C32 H32 120.3
C31 C32 C33 119.5(5)
C33 C32 H32 120.3
C32 C33 H33 120.1
C34 C33 C32 119.8(5)
C34 C33 H33 120.1
C29 C34 C33 119.7(5)
C29 C34 C35 121.2(4)
C33 C34 C35 119.1(4)
C36 C35 C34 118.9(4)
C40 C35 C34 122.5(4)
C40 C35 C36 118.5(5)
N3 C36 C35 122.1(4)
C37 C36 N3 108.5(4)
C37 C36 C35 128.8(4)
C36 C37 C38 127.7(4)
C36 C37 C47 107.9(4)
C47 C37 C38 123.3(4)
O8 C38 N4 122.5(5)
O8 C38 C37 120.6(4)
N4 C38 C37 116.9(4)
N4 C39 H39A 109.1
N4 C39 H39B 109.1
N4 C39 C40 112.4(4)
H39A C39 H39B 107.9
C40 C39 H39A 109.1
C40 C39 H39B 109.1
C35 C40 C39 119.3(4)
C35 C40 C41 121.8(5)
C39 C40 C41 118.8(4)
F5 C41 F6 104.2(4)
F5 C41 C40 109.8(4)
F5 C41 C42 104.0(4)
F6 C41 C40 111.0(4)
F6 C41 C42 110.6(4)
C40 C41 C42 116.4(4)
O6 C42 O7 126.9(5)
O6 C42 C41 120.9(5)
O7 C42 C41 112.1(5)
O7 C43 H43A 110.4
O7 C43 H43B 110.4
O7 C43 C44 106.9(5)
H43A C43 H43B 108.6
C44 C43 H43A 110.4
C44 C43 H43B 110.4
C43 C44 H44A 109.5
C43 C44 H44B 109.5
C43 C44 H44C 109.5
H44A C44 H44B 109.5
H44A C44 H44C 109.5
H44B C44 H44C 109.5
N4 C45 H45A 109.5
N4 C45 H45B 109.5
N4 C45 H45C 109.5
H45A C45 H45B 109.5
H45A C45 H45C 109.5
H45B C45 H45C 109.5
N3 C46 C47 109.3(4)
N3 C46 C51 128.3(5)
C51 C46 C47 122.4(5)
C46 C47 C37 106.5(4)
C48 C47 C37 133.8(5)
C48 C47 C46 119.7(5)
C47 C48 H48 121.0
C47 C48 C49 118.0(5)
C49 C48 H48 121.0
C48 C49 H49 119.2
C50 C49 C48 121.6(5)
C50 C49 H49 119.2
C49 C50 C51 121.9(5)
C49 C50 C52 120.1(5)
C51 C50 C52 118.0(5)
C46 C51 C50 116.3(5)
C46 C51 H51 121.8
C50 C51 H51 121.8
F7 C52 F8 105.4(4)
F7 C52 C50 110.9(4)
F7 C52 C53 107.4(5)
F8 C52 C50 111.6(5)
F8 C52 C53 108.7(4)
C50 C52 C53 112.5(4)
O9 C53 O10 126.8(6)
O9 C53 C52 121.9(6)
O10 C53 C52 111.3(5)
O10 C54 H54A 109.5
O10 C54 H54B 109.5
H54A C54 H54B 108.1
C55 C54 O10 110.6(7)
C55 C54 H54A 109.5
C55 C54 H54B 109.5
C54 C55 H55A 109.5
C54 C55 H55B 109.5
C54 C55 H55C 109.5
H55A C55 H55B 109.5
H55A C55 H55C 109.5
H55B C55 H55C 109.5
N3 C59 H59A 109.5
N3 C59 H59B 109.5
N3 C59 H59C 109.5
H59A C59 H59B 109.5
H59A C59 H59C 109.5
H59B C59 H59C 109.5

loop_
_geom_bond_atom_site_label_1
_geom_bond_atom_site_label_2
_geom_bond_distance
Cl1 C3 1.733(5)
F1 C14 1.356(5)
F2 C14 1.386(6)
F3 C25 1.361(6)
F4 C25 1.385(6)
O1 C15 1.184(5)
O2 C15 1.318(6)
O2 C16 1.454(7)
O3 C10 1.240(5)
O4 C26 1.344(6)
O4 C27 1.472(6)
O5 C26 1.193(6)
N1 C12 1.403(6)
N1 C18 1.447(6)
N1 C19 1.379(6)
N2 C9 1.454(6)
N2 C10 1.346(6)
N2 C13 1.462(6)
C0AA H0AA 0.9300
C0AA C2 1.363(7)
C0AA C6 1.391(6)
C2 H2 0.9300
C2 C3 1.379(7)
C3 C4 1.373(7)
C4 H4 0.9300
C4 C5 1.394(7)
C5 H5 0.9300
C5 C6 1.389(7)
C6 C7 1.484(7)
C7 C8 1.369(6)
C7 C12 1.468(6)
C8 C9 1.503(7)
C8 C14 1.488(7)
C9 H9A 0.9700
C9 H9B 0.9700
C10 C11 1.474(6)
C11 C12 1.383(6)
C11 C20 1.440(6)
C13 H13A 0.9600
C13 H13B 0.9600
C13 H13C 0.9600
C14 C15 1.549(7)
C16 H16A 0.9700
C16 H16B 0.9700
C16 C17 1.461(8)
C17 H17A 0.9600
C17 H17B 0.9600
C17 H17C 0.9600
C18 H18A 0.9600
C18 H18B 0.9600
C18 H18C 0.9600
C19 C20 1.402(6)
C19 C24 1.403(6)
C20 C21 1.376(7)
C21 H21 0.9300
C21 C22 1.374(6)
C22 H22 0.9300
C22 C23 1.398(6)
C23 C24 1.378(7)
C23 C25 1.486(6)
C24 H24 0.9300
C25 C26 1.508(7)
C27 H27A 0.9700
C27 H27B 0.9700
C27 C28 1.490(8)
C28 H28A 0.9600
C28 H28B 0.9600
C28 H28C 0.9600
Cl2 C31 1.748(6)
F5 C41 1.369(6)
F6 C41 1.373(5)
F7 C52 1.375(6)
F8 C52 1.379(6)
O6 C42 1.191(6)
O7 C42 1.317(6)
O7 C43 1.455(6)
O8 C38 1.229(5)
O9 C53 1.221(7)
O10 C53 1.312(7)
O10 C54 1.477(7)
N3 C36 1.407(6)
N3 C46 1.381(6)
N3 C59 1.452(6)
N4 C38 1.347(6)
N4 C39 1.450(6)
N4 C45 1.450(6)
C29 H29 0.9300
C29 C30 1.393(7)
C29 C34 1.384(6)
C30 H30 0.9300
C30 C31 1.362(7)
C31 C32 1.376(7)
C32 H32 0.9300
C32 C33 1.389(7)
C33 H33 0.9300
C33 C34 1.386(7)
C34 C35 1.503(7)
C35 C36 1.454(6)
C35 C40 1.363(6)
C36 C37 1.389(6)
C37 C38 1.488(7)
C37 C47 1.426(6)
C39 H39A 0.9700
C39 H39B 0.9700
C39 C40 1.496(7)
C40 C41 1.507(7)
C41 C42 1.532(7)
C43 H43A 0.9700
C43 H43B 0.9700
C43 C44 1.497(8)
C44 H44A 0.9600
C44 H44B 0.9600
C44 H44C 0.9600
C45 H45A 0.9600
C45 H45B 0.9600
C45 H45C 0.9600
C46 C47 1.407(7)
C46 C51 1.397(7)
C47 C48 1.391(7)
C48 H48 0.9300
C48 C49 1.397(7)
C49 H49 0.9300
C49 C50 1.375(7)
C50 C51 1.398(7)
C50 C52 1.492(7)
C51 H51 0.9300
C52 C53 1.521(8)
C54 H54A 0.9700
C54 H54B 0.9700
C54 C55 1.389(11)
C55 H55A 0.9600
C55 H55B 0.9600
C55 H55C 0.9600
C59 H59A 0.9600
C59 H59B 0.9600
C59 H59C 0.9600

loop_
_geom_torsion_atom_site_label_1
_geom_torsion_atom_site_label_2
_geom_torsion_atom_site_label_3
_geom_torsion_atom_site_label_4
_geom_torsion
Cl1 C3 C4 C5 179.3(4)
F1 C14 C15 O1 176.1(4)
F1 C14 C15 O2 -7.9(5)
F2 C14 C15 O1 -72.6(6)
F2 C14 C15 O2 103.4(4)
F3 C25 C26 O4 -32.4(6)
F3 C25 C26 O5 151.5(5)
F4 C25 C26 O4 -145.7(4)
F4 C25 C26 O5 38.1(6)
O3 C10 C11 C12 144.3(5)
O3 C10 C11 C20 -28.1(7)
N1 C19 C20 C11 0.7(5)
N1 C19 C20 C21 -177.7(4)
N1 C19 C24 C23 179.1(5)
N2 C10 C11 C12 -35.0(7)
N2 C10 C11 C20 152.7(4)
C0AA C2 C3 Cl1 -179.7(4)
C0AA C2 C3 C4 0.7(8)
C0AA C6 C7 C8 -126.0(5)
C0AA C6 C7 C12 49.6(6)
C2 C0AA C6 C5 -1.8(7)
C2 C0AA C6 C7 -178.0(5)
C2 C3 C4 C5 -1.1(8)
C3 C4 C5 C6 0.0(7)
C4 C5 C6 C0AA 1.4(7)
C4 C5 C6 C7 177.7(4)
C5 C6 C7 C8 57.9(7)
C5 C6 C7 C12 -126.5(5)
C6 C0AA C2 C3 0.7(8)
C6 C7 C8 C9 -176.3(4)
C6 C7 C8 C14 4.8(8)
C6 C7 C12 N1 29.7(7)
C6 C7 C12 C11 -141.6(5)
C7 C8 C9 N2 -75.9(6)
C7 C8 C14 F1 -89.6(6)
C7 C8 C14 F2 155.2(5)
C7 C8 C14 C15 39.9(7)
C8 C7 C12 N1 -154.5(4)
C8 C7 C12 C11 34.3(7)
C8 C14 C15 O1 46.0(7)
C8 C14 C15 O2 -138.0(5)
C9 N2 C10 O3 175.0(4)
C9 N2 C10 C11 -5.7(6)
C9 C8 C14 F1 91.6(5)
C9 C8 C14 F2 -23.6(6)
C9 C8 C14 C15 -138.9(5)
C10 N2 C9 C8 74.0(5)
C10 C11 C12 N1 -173.4(4)
C10 C11 C12 C7 -1.2(8)
C10 C11 C20 C19 173.4(4)
C10 C11 C20 C21 -8.5(8)
C11 C20 C21 C22 179.9(5)
C12 N1 C19 C20 -0.8(5)
C12 N1 C19 C24 178.8(4)
C12 C7 C8 C9 8.0(7)
C12 C7 C8 C14 -170.8(4)
C12 C11 C20 C19 -0.4(5)
C12 C11 C20 C21 177.7(5)
C13 N2 C9 C8 -107.8(5)
C13 N2 C10 O3 -3.1(7)
C13 N2 C10 C11 176.1(5)
C14 C8 C9 N2 103.0(5)
C15 O2 C16 C17 175.0(5)
C16 O2 C15 O1 -2.3(8)
C16 O2 C15 C14 -178.0(4)
C18 N1 C12 C7 19.1(7)
C18 N1 C12 C11 -168.2(4)
C18 N1 C19 C20 168.3(4)
C18 N1 C19 C24 -12.2(8)
C19 N1 C12 C7 -172.2(4)
C19 N1 C12 C11 0.5(5)
C19 C20 C21 C22 -2.2(7)
C20 C11 C12 N1 -0.1(5)
C20 C11 C12 C7 172.1(4)
C20 C19 C24 C23 -1.4(7)
C20 C21 C22 C23 0.5(7)
C21 C22 C23 C24 0.8(7)
C21 C22 C23 C25 -176.5(4)
C22 C23 C24 C19 -0.3(7)
C22 C23 C25 F3 -164.5(4)
C22 C23 C25 F4 -47.9(6)
C22 C23 C25 C26 69.1(6)
C23 C25 C26 O4 94.6(5)
C23 C25 C26 O5 -81.6(7)
C24 C19 C20 C11 -178.9(4)
C24 C19 C20 C21 2.7(7)
C24 C23 C25 F3 18.2(7)
C24 C23 C25 F4 134.8(5)
C24 C23 C25 C26 -108.2(6)
C25 C23 C24 C19 176.9(4)
C26 O4 C27 C28 -172.4(5)
C27 O4 C26 O5 -6.9(7)
C27 O4 C26 C25 176.9(4)
Cl2 C31 C32 C33 179.1(4)
F5 C41 C42 O6 70.6(6)
F5 C41 C42 O7 -106.7(5)
F6 C41 C42 O6 -178.1(4)
F6 C41 C42 O7 4.5(5)
F7 C52 C53 O9 21.2(7)
F7 C52 C53 O10 -160.1(4)
F8 C52 C53 O9 134.8(6)
F8 C52 C53 O10 -46.6(6)
N3 C36 C37 C38 167.2(4)
N3 C36 C37 C47 -0.6(5)
N3 C46 C47 C37 -0.4(5)
N3 C46 C47 C48 179.3(4)
N3 C46 C51 C50 177.3(4)
N4 C39 C40 C35 72.3(6)
N4 C39 C40 C41 -103.0(5)
C29 C30 C31 Cl2 -179.6(4)
C29 C30 C31 C32 1.1(8)
C29 C34 C35 C36 119.1(5)
C29 C34 C35 C40 -65.4(7)
C30 C29 C34 C33 -0.7(7)
C30 C29 C34 C35 -178.1(4)
C30 C31 C32 C33 -1.6(8)
C31 C32 C33 C34 0.9(8)
C32 C33 C34 C29 0.2(7)
C32 C33 C34 C35 177.7(5)
C33 C34 C35 C36 -58.4(6)
C33 C34 C35 C40 117.1(5)
C34 C29 C30 C31 0.0(8)
C34 C35 C36 N3 -27.5(7)
C34 C35 C36 C37 142.3(5)
C34 C35 C40 C39 -179.7(4)
C34 C35 C40 C41 -4.6(7)
C35 C36 C37 C38 -3.6(8)
C35 C36 C37 C47 -171.4(4)
C35 C40 C41 F5 -163.4(4)
C35 C40 C41 F6 82.0(6)
C35 C40 C41 C42 -45.7(7)
C36 N3 C46 C47 0.0(5)
C36 N3 C46 C51 -177.8(4)
C36 C35 C40 C39 -4.3(7)
C36 C35 C40 C41 170.9(4)
C36 C37 C38 O8 -142.3(5)
C36 C37 C38 N4 36.7(7)
C36 C37 C47 C46 0.6(5)
C36 C37 C47 C48 -179.0(5)
C37 C47 C48 C49 -177.3(5)
C38 N4 C39 C40 -75.3(6)
C38 C37 C47 C46 -167.9(4)
C38 C37 C47 C48 12.5(8)
C39 N4 C38 O8 -173.7(4)
C39 N4 C38 C37 7.4(7)
C39 C40 C41 F5 11.8(6)
C39 C40 C41 F6 -102.8(5)
C39 C40 C41 C42 129.5(5)
C40 C35 C36 N3 156.9(4)
C40 C35 C36 C37 -33.3(7)
C40 C41 C42 O6 -50.3(6)
C40 C41 C42 O7 132.4(5)
C42 O7 C43 C44 179.3(5)
C43 O7 C42 O6 1.2(7)
C43 O7 C42 C41 178.3(4)
C45 N4 C38 O8 11.8(8)
C45 N4 C38 C37 -167.1(5)
C45 N4 C39 C40 99.2(5)
C46 N3 C36 C35 172.0(4)
C46 N3 C36 C37 0.3(5)
C46 C47 C48 C49 3.2(7)
C47 C37 C38 O8 23.8(7)
C47 C37 C38 N4 -157.2(5)
C47 C46 C51 C50 -0.2(7)
C47 C48 C49 C50 -0.8(7)
C48 C49 C50 C51 -2.3(7)
C48 C49 C50 C52 174.9(4)
C49 C50 C51 C46 2.7(7)
C49 C50 C52 F7 137.2(5)
C49 C50 C52 F8 20.0(7)
C49 C50 C52 C53 -102.5(6)
C50 C52 C53 O9 -101.1(6)
C50 C52 C53 O10 77.6(6)
C51 C46 C47 C37 177.6(4)
C51 C46 C47 C48 -2.7(7)
C51 C50 C52 F7 -45.5(6)
C51 C50 C52 F8 -162.7(4)
C51 C50 C52 C53 74.8(6)
C52 C50 C51 C46 -174.5(4)
C53 O10 C54 C55 -118.2(9)
C54 O10 C53 O9 2.4(9)
C54 O10 C53 C52 -176.1(6)
C59 N3 C36 C35 -18.3(7)
C59 N3 C36 C37 170.1(4)
C59 N3 C46 C47 -170.2(4)
C59 N3 C46 C51 12.0(8)
